data_7236333
loop_
_publ_author_name
'Liang, Linfeng'
'Chen, Qihui'
'Jiang, Feilong'
'Yuan, Daqiang'
'Qian, Jinjie'
'Lv, Guangxun'
'Xue, Hui'
'Liu, Luyao'
'Jiang, Hai-Long'
'Hong, Maochun'

_publ_section_title
;
 &#x000D; In situ large-scale construction of sulfur-functionalized
 metal--organic framework and its efficient removal of Hg(ii) from water
;
_journal_issue 40
_journal_name_full 'Journal of Materials Chemistry A'
_journal_page_first 15370
_journal_paper_doi 10.1039/C6TA04927C
_journal_volume 4
_journal_year 2016
_chemical_formula_sum 'C54 H36 Co3 N42 O0 S6'
_chemical_formula_weight 1642.40
_space_group_IT_number 88
_space_group_name_Hall '-I 4ad'
_space_group_name_H-M_alt 'I 41/a :2'
_symmetry_cell_setting tetragonal
_symmetry_space_group_name_H-M 'I 41/a :2'
_atom_sites_solution_hydrogens geom
_atom_sites_solution_primary direct
_atom_sites_solution_secondary difmap
_audit_creation_method SHELXL-97
_audit_update_record
;
2016-04-14 deposited with the CCDC.
2016-09-12 downloaded from the CCDC.
;
_cell_angle_alpha 90.00
_cell_angle_beta 90.00
_cell_angle_gamma 90.00
_cell_formula_units_Z 8
_cell_length_a 23.3588(3)
_cell_length_b 23.3588(3)
_cell_length_c 31.3531(10)
_cell_measurement_reflns_used 10231
_cell_measurement_temperature 103(2)
_cell_measurement_theta_max 50.1950
_cell_measurement_theta_min 4.4550
_cell_volume 17107.3(6)
_computing_structure_refinement 'SHELXL-97 (Sheldrick, 1997)'
_computing_structure_solution 'SHELXS-97 (Sheldrick, 1990)'
_diffrn_ambient_temperature 103(2)
_diffrn_measured_fraction_theta_full 0.951
_diffrn_measured_fraction_theta_max 0.951
_diffrn_measurement_device_type 'SuperNova, Dual, Cu at zero, Atlas'
_diffrn_radiation_monochromator graphite
_diffrn_radiation_source 'fine-focus sealed tube'
_diffrn_radiation_type CuK\a
_diffrn_radiation_wavelength 1.54184
_diffrn_reflns_av_R_equivalents 0.0376
_diffrn_reflns_av_sigmaI/netI 0.0250
_diffrn_reflns_limit_h_max 22
_diffrn_reflns_limit_h_min -23
_diffrn_reflns_limit_k_max 23
_diffrn_reflns_limit_k_min -22
_diffrn_reflns_limit_l_max 27
_diffrn_reflns_limit_l_min -22
_diffrn_reflns_number 30519
_diffrn_reflns_theta_full 50.33
_diffrn_reflns_theta_max 50.33
_diffrn_reflns_theta_min 4.46
_exptl_absorpt_coefficient_mu 6.368
_exptl_absorpt_correction_T_max 1.00000
_exptl_absorpt_correction_T_min 0.77886
_exptl_absorpt_correction_type multi-scan
_exptl_crystal_colour violet
_exptl_crystal_density_diffrn 1.275
_exptl_crystal_density_method 'not measured'
_exptl_crystal_description octahedron
_exptl_crystal_F_000 6648
_exptl_crystal_size_max 0.07
_exptl_crystal_size_mid 0.05
_exptl_crystal_size_min 0.05
_platon_squeeze_details
;
;
_refine_diff_density_max 1.574
_refine_diff_density_min -1.505
_refine_diff_density_rms 0.088
_refine_ls_extinction_method none
_refine_ls_goodness_of_fit_ref 1.067
_refine_ls_hydrogen_treatment mixed
_refine_ls_matrix_type full
_refine_ls_number_parameters 474
_refine_ls_number_reflns 4237
_refine_ls_number_restraints 0
_refine_ls_restrained_S_all 1.067
_refine_ls_R_factor_all 0.0983
_refine_ls_R_factor_gt 0.0839
_refine_ls_shift/su_max 0.005
_refine_ls_shift/su_mean 0.001
_refine_ls_structure_factor_coef Fsqd
_refine_ls_weighting_details 'calc w=1/[\s^2^(Fo^2^)+(0.1656P)^2^+68.0142P] where P=(Fo^2^+2Fc^2^)/3'
_refine_ls_weighting_scheme calc
_refine_ls_wR_factor_gt 0.2475
_refine_ls_wR_factor_ref 0.2598
_reflns_number_gt 3354
_reflns_number_total 4237
_reflns_threshold_expression >2sigma(I)
_cod_data_source_file c6ta04927c2.cif
_cod_data_source_block compound1
_cod_original_sg_symbol_H-M I41/a
_cod_database_code 7236333

loop_
_symmetry_equiv_pos_as_xyz
'x, y, z'
'-y+3/4, x+1/4, z+1/4'
'-x, -y+1/2, z'
'y+1/4, -x+1/4, z+1/4'
'x+1/2, y+1/2, z+1/2'
'-y+5/4, x+3/4, z+3/4'
'-x+1/2, -y+1, z+1/2'
'y+3/4, -x+3/4, z+3/4'
'-x, -y, -z'
'y-3/4, -x-1/4, -z-1/4'
'x, y-1/2, -z'
'-y-1/4, x-1/4, -z-1/4'
'-x+1/2, -y+1/2, -z+1/2'
'y-1/4, -x+1/4, -z+1/4'
'x+1/2, y, -z+1/2'
'-y+1/4, x+1/4, -z+1/4'

loop_
_atom_site_label
_atom_site_type_symbol
_atom_site_fract_x
_atom_site_fract_y
_atom_site_fract_z
_atom_site_U_iso_or_equiv
_atom_site_adp_type
_atom_site_occupancy
_atom_site_symmetry_multiplicity
_atom_site_calc_flag
_atom_site_refinement_flags
Co1 Co 0.0000 0.7500 0.12992(6) 0.0650(7) Uani 1 2 d S
Co2 Co 0.24406(5) 0.48840(5) 0.37612(4) 0.0559(5) Uani 1 1 d .
S3 S 0.41972(13) 0.4903(2) 0.45706(11) 0.1462(16) Uani 1 1 d .
S2 S 0.07696(14) 0.51937(13) 0.29223(12) 0.1273(14) Uani 1 1 d .
N5 N 0.2188(3) 0.8525(3) 0.2948(2) 0.0648(19) Uani 1 1 d .
S1 S 0.0922(3) 0.90792(16) 0.18740(19) 0.213(3) Uani 1 1 d .
N13 N 0.3019(3) 0.4658(3) 0.3269(2) 0.0601(18) Uani 1 1 d .
N9 N 0.2401(3) 0.6641(3) 0.3371(2) 0.0646(19) Uani 1 1 d .
N16 N 0.5666(3) 0.4797(3) 0.3374(2) 0.0613(18) Uani 1 1 d .
N17 N 0.6484(3) 0.5101(3) 0.3618(2) 0.0570(17) Uani 1 1 d .
N14 N 0.3817(3) 0.4398(3) 0.2960(2) 0.0638(19) Uani 1 1 d .
C21 C 0.5536(4) 0.5142(3) 0.3721(3) 0.066(3) Uani 1 1 d .
H21 H 0.5168 0.5236 0.3831 0.079 Uiso 1 1 calc R
N8 N 0.1826(3) 0.6850(3) 0.2819(3) 0.070(2) Uani 1 1 d .
N4 N 0.1723(3) 0.7814(3) 0.2590(2) 0.073(2) Uani 1 1 d .
N3 N 0.1226(3) 0.7080(3) 0.2265(2) 0.074(2) Uani 1 1 d .
N18 N 0.5516(3) 0.4171(3) 0.2828(2) 0.072(2) Uani 1 1 d .
C20 C 0.5287(4) 0.4511(3) 0.3115(3) 0.060(2) Uani 1 1 d .
C15 C 0.3560(4) 0.4938(4) 0.4361(3) 0.075(3) Uani 1 1 d .
N15 N 0.4741(3) 0.4602(3) 0.3182(2) 0.0681(19) Uani 1 1 d .
C6 C 0.2073(4) 0.7950(4) 0.2898(3) 0.069(2) Uani 1 1 d .
N21 N 0.4569(3) 0.4012(3) 0.2578(2) 0.0638(19) Uani 1 1 d .
C19 C 0.4405(4) 0.4335(4) 0.2908(3) 0.065(2) Uani 1 1 d .
C5 C 0.1605(4) 0.7262(4) 0.2573(3) 0.072(2) Uani 1 1 d .
C14 C 0.1351(4) 0.4960(3) 0.3140(3) 0.070(2) Uani 1 1 d .
N7 N 0.2320(3) 0.7586(3) 0.3176(2) 0.0658(19) Uani 1 1 d .
N11 N 0.1763(3) 0.4811(3) 0.3315(2) 0.070(2) Uani 1 1 d .
C2 C 0.0909(4) 0.7426(4) 0.2011(3) 0.075(3) Uani 1 1 d .
H2 H 0.0940 0.7832 0.2011 0.090 Uiso 1 1 calc R
N2 N 0.0563(3) 0.7151(3) 0.1771(2) 0.078(2) Uani 1 1 d .
C10 C 0.2179(4) 0.7051(4) 0.3110(3) 0.063(2) Uani 1 1 d .
C13 C 0.2268(4) 0.6058(3) 0.3356(3) 0.064(2) Uani 1 1 d .
H13 H 0.2012 0.5890 0.3157 0.077 Uiso 1 1 calc R
N10 N 0.2534(3) 0.5782(3) 0.3644(3) 0.070(2) Uani 1 1 d .
C4 C 0.1051(5) 0.6523(4) 0.2177(3) 0.090(3) Uani 1 1 d .
H4 H 0.1178 0.6179 0.2308 0.107 Uiso 1 1 calc R
C18 C 0.3380(4) 0.4185(3) 0.2712(3) 0.062(2) Uani 1 1 d .
H18 H 0.3413 0.3968 0.2457 0.074 Uiso 1 1 calc R
N20 N 0.5331(4) 0.3024(3) 0.1691(2) 0.081(2) Uani 1 1 d .
N6 N 0.2430(3) 0.9333(3) 0.3253(2) 0.0639(19) Uani 1 1 d .
N19 N 0.5349(3) 0.3579(3) 0.2247(2) 0.073(2) Uani 1 1 d .
C16 C 0.3572(4) 0.4674(3) 0.3291(3) 0.066(2) Uani 1 1 d .
H16 H 0.3780 0.4857 0.3513 0.079 Uiso 1 1 calc R
C23 C 0.6237(3) 0.4795(3) 0.3324(3) 0.062(2) Uani 1 1 d .
H23 H 0.6433 0.4597 0.3103 0.074 Uiso 1 1 calc R
N12 N 0.3122(3) 0.4969(3) 0.4208(2) 0.0637(19) Uani 1 1 d .
C24 C 0.5135(4) 0.3941(4) 0.2571(3) 0.074(3) Uani 1 1 d .
C11 C 0.2771(5) 0.6722(4) 0.3701(4) 0.106(4) Uani 1 1 d .
H11 H 0.2934 0.7073 0.3794 0.127 Uiso 1 1 calc R
C9 C 0.2429(3) 0.8770(3) 0.3291(3) 0.062(2) Uani 1 1 d .
H9 H 0.2577 0.8567 0.3529 0.075 Uiso 1 1 calc R
N1 N 0.0450(4) 0.8263(4) 0.1298(2) 0.079(2) Uani 1 1 d .
C22 C 0.6051(4) 0.5314(3) 0.3867(3) 0.066(2) Uani 1 1 d .
H22 H 0.6106 0.5552 0.4110 0.079 Uiso 1 1 calc R
C7 C 0.2012(4) 0.8962(4) 0.2676(3) 0.084(3) Uani 1 1 d .
H7 H 0.1811 0.8926 0.2414 0.100 Uiso 1 1 calc R
C8 C 0.2191(4) 0.9451(3) 0.2870(3) 0.075(3) Uani 1 1 d .
H8 H 0.2153 0.9824 0.2752 0.090 Uiso 1 1 calc R
C25 C 0.5020(4) 0.3346(4) 0.1932(3) 0.071(2) Uani 1 1 d .
H25 H 0.4621 0.3412 0.1895 0.085 Uiso 1 1 calc R
C1 C 0.0651(5) 0.8597(6) 0.1513(5) 0.120(4) Uani 1 1 d .
C27 C 0.5909(4) 0.3385(5) 0.2204(4) 0.114(5) Uani 1 1 d .
H27 H 0.6230 0.3475 0.2376 0.137 Uiso 1 1 calc R
C17 C 0.2908(4) 0.4345(3) 0.2905(3) 0.060(2) Uani 1 1 d .
H17 H 0.2534 0.4256 0.2806 0.072 Uiso 1 1 calc R
C12 C 0.2854(5) 0.6195(4) 0.3870(4) 0.113(4) Uani 1 1 d .
H12 H 0.3095 0.6114 0.4106 0.136 Uiso 1 1 calc R
C26 C 0.5889(4) 0.3045(5) 0.1864(4) 0.110(4) Uani 1 1 d .
H26 H 0.6209 0.2842 0.1753 0.131 Uiso 1 1 calc R
C3 C 0.0667(5) 0.6578(4) 0.1870(3) 0.098(3) Uani 1 1 d .
H3 H 0.0484 0.6265 0.1733 0.118 Uiso 1 1 calc R

loop_
_atom_site_aniso_label
_atom_site_aniso_U_11
_atom_site_aniso_U_22
_atom_site_aniso_U_33
_atom_site_aniso_U_23
_atom_site_aniso_U_13
_atom_site_aniso_U_12
Co1 0.0784(14) 0.0743(13) 0.0422(14) 0.000 0.000 -0.0042(10)
Co2 0.0489(8) 0.0492(8) 0.0696(12) -0.0052(6) -0.0096(6) 0.0092(6)
S3 0.081(2) 0.241(4) 0.116(3) -0.061(3) -0.0336(18) 0.057(2)
S2 0.125(2) 0.105(2) 0.152(3) -0.022(2) -0.086(2) 0.0390(18)
N5 0.087(5) 0.039(4) 0.068(5) 0.000(4) -0.015(4) -0.009(3)
S1 0.274(6) 0.087(2) 0.277(6) 0.028(3) -0.150(5) -0.049(3)
N13 0.056(5) 0.061(4) 0.063(5) -0.009(4) -0.013(3) 0.005(3)
N9 0.075(5) 0.040(4) 0.079(6) 0.003(4) -0.023(4) 0.009(3)
N16 0.050(4) 0.068(4) 0.066(5) -0.011(4) -0.002(4) -0.009(3)
N17 0.060(4) 0.049(4) 0.063(5) -0.016(3) 0.003(4) -0.003(3)
N14 0.059(5) 0.071(4) 0.061(5) -0.015(4) 0.004(4) 0.001(4)
C21 0.060(6) 0.057(5) 0.080(7) -0.014(5) 0.005(5) 0.018(4)
N8 0.075(5) 0.048(4) 0.088(6) 0.009(4) -0.015(4) 0.003(4)
N4 0.104(6) 0.033(4) 0.082(6) 0.004(3) -0.021(5) -0.008(4)
N3 0.089(5) 0.049(4) 0.084(6) 0.010(4) -0.037(5) -0.002(4)
N18 0.057(4) 0.090(5) 0.068(5) -0.017(4) 0.009(4) -0.025(4)
C20 0.058(6) 0.067(5) 0.055(6) -0.007(5) 0.017(5) 0.003(4)
C15 0.065(6) 0.087(7) 0.074(7) -0.032(5) -0.012(5) 0.023(5)
N15 0.060(5) 0.082(5) 0.063(5) -0.021(4) -0.001(4) -0.008(4)
C6 0.079(6) 0.056(6) 0.073(7) -0.003(5) -0.003(5) -0.002(5)
N21 0.066(5) 0.069(4) 0.056(5) -0.006(4) 0.012(4) -0.020(4)
C19 0.072(7) 0.068(6) 0.055(7) 0.001(5) 0.012(5) -0.004(5)
C5 0.079(6) 0.069(7) 0.067(7) 0.009(5) -0.005(5) -0.001(5)
C14 0.070(6) 0.058(5) 0.081(7) -0.021(5) -0.020(5) 0.011(5)
N7 0.080(5) 0.042(4) 0.075(6) -0.005(4) -0.008(4) -0.005(4)
N11 0.066(5) 0.062(4) 0.083(6) -0.006(4) -0.020(4) 0.012(4)
C2 0.100(7) 0.063(6) 0.062(7) 0.010(5) -0.011(6) -0.017(5)
N2 0.101(6) 0.071(5) 0.063(6) 0.009(4) -0.021(4) -0.023(4)
C10 0.067(5) 0.050(6) 0.072(7) -0.002(5) -0.004(5) -0.007(4)
C13 0.072(6) 0.059(6) 0.061(6) 0.005(5) -0.008(5) 0.005(4)
N10 0.075(5) 0.052(4) 0.083(6) -0.001(4) -0.012(4) 0.002(4)
C4 0.145(9) 0.042(5) 0.081(8) 0.003(5) -0.042(7) -0.014(5)
C18 0.073(6) 0.060(5) 0.053(6) 0.000(4) -0.021(5) -0.004(5)
N20 0.088(6) 0.098(6) 0.057(5) -0.019(4) 0.026(5) -0.026(5)
N6 0.068(4) 0.052(5) 0.072(6) 0.005(4) -0.018(4) -0.010(3)
N19 0.070(5) 0.086(5) 0.063(6) -0.025(4) 0.024(4) -0.024(4)
C16 0.056(6) 0.061(5) 0.081(7) -0.013(5) -0.015(5) -0.004(4)
C23 0.049(6) 0.065(5) 0.070(7) -0.015(5) 0.009(4) 0.000(4)
N12 0.054(4) 0.060(4) 0.077(5) -0.014(4) -0.010(4) 0.006(3)
C24 0.070(7) 0.080(6) 0.073(7) -0.001(5) 0.017(6) -0.019(5)
C11 0.136(10) 0.056(7) 0.125(11) 0.007(6) -0.051(8) 0.005(6)
C9 0.068(5) 0.041(5) 0.079(7) 0.010(5) -0.009(5) -0.002(4)
N1 0.089(6) 0.081(6) 0.068(6) 0.000(4) -0.014(4) -0.014(5)
C22 0.051(5) 0.063(5) 0.084(7) -0.029(5) -0.002(5) 0.005(4)
C7 0.108(7) 0.049(6) 0.093(8) 0.006(6) -0.014(6) -0.008(5)
C8 0.105(7) 0.043(5) 0.077(8) 0.005(5) -0.020(6) -0.005(5)
C25 0.083(6) 0.077(6) 0.052(6) -0.013(5) 0.017(5) -0.015(5)
C1 0.119(10) 0.094(9) 0.147(13) 0.046(9) -0.026(9) -0.025(7)
C27 0.062(7) 0.175(11) 0.106(9) -0.080(8) 0.042(6) -0.057(7)
C17 0.050(5) 0.068(5) 0.063(6) -0.003(5) -0.010(5) 0.004(4)
C12 0.132(10) 0.060(7) 0.147(11) -0.012(7) -0.078(8) 0.006(6)
C26 0.067(7) 0.154(10) 0.108(10) -0.071(8) 0.022(6) -0.031(6)
C3 0.151(10) 0.060(7) 0.083(8) 0.009(5) -0.042(7) -0.018(6)

loop_
_atom_type_symbol
_atom_type_description
_atom_type_scat_dispersion_real
_atom_type_scat_dispersion_imag
_atom_type_scat_source
C C 0.0181 0.0091 'International Tables Vol C Tables 4.2.6.8 and 6.1.1.4'
H H 0.0000 0.0000 'International Tables Vol C Tables 4.2.6.8 and 6.1.1.4'
N N 0.0311 0.0180 'International Tables Vol C Tables 4.2.6.8 and 6.1.1.4'
O O 0.0492 0.0322 'International Tables Vol C Tables 4.2.6.8 and 6.1.1.4'
S S 0.3331 0.5567 'International Tables Vol C Tables 4.2.6.8 and 6.1.1.4'
Co Co -2.3653 3.6143 'International Tables Vol C Tables 4.2.6.8 and 6.1.1.4'

loop_
_geom_angle_atom_site_label_1
_geom_angle_atom_site_label_2
_geom_angle_atom_site_label_3
_geom_angle
_geom_angle_site_symmetry_1
_geom_angle_site_symmetry_3
N1 Co1 N1 179.8(5) 3_565 .
N1 Co1 N20 91.2(3) 3_565 16
N1 Co1 N20 88.7(3) . 16
N1 Co1 N20 88.7(3) 3_565 14_565
N1 Co1 N20 91.2(3) . 14_565
N20 Co1 N20 86.6(4) 16 14_565
N1 Co1 N2 89.2(3) 3_565 .
N1 Co1 N2 90.9(3) . .
N20 Co1 N2 177.0(3) 16 .
N20 Co1 N2 90.4(3) 14_565 .
N1 Co1 N2 90.9(3) 3_565 3_565
N1 Co1 N2 89.2(3) . 3_565
N20 Co1 N2 90.4(3) 16 3_565
N20 Co1 N2 177.0(3) 14_565 3_565
N2 Co1 N2 92.6(4) . 3_565
N13 Co2 N6 176.8(3) . 10_566
N13 Co2 N11 88.6(3) . .
N6 Co2 N11 89.5(3) 10_566 .
N13 Co2 N12 91.5(3) . .
N6 Co2 N12 90.5(3) 10_566 .
N11 Co2 N12 179.3(3) . .
N13 Co2 N17 85.0(2) . 12_656
N6 Co2 N17 92.5(3) 10_566 12_656
N11 Co2 N17 90.2(3) . 12_656
N12 Co2 N17 90.5(2) . 12_656
N13 Co2 N10 93.1(3) . .
N6 Co2 N10 89.5(3) 10_566 .
N11 Co2 N10 92.4(3) . .
N12 Co2 N10 86.9(3) . .
N17 Co2 N10 176.7(2) 12_656 .
C9 N5 C6 126.1(8) . .
C9 N5 C7 107.5(6) . .
C6 N5 C7 125.9(8) . .
C16 N13 C17 104.3(7) . .
C16 N13 Co2 126.2(6) . .
C17 N13 Co2 127.9(5) . .
C10 N9 C11 127.0(8) . .
C10 N9 C13 125.3(7) . .
C11 N9 C13 107.6(7) . .
C23 N16 C20 124.6(7) . .
C23 N16 C21 108.2(7) . .
C20 N16 C21 127.2(7) . .
C23 N17 C22 105.9(6) . .
C23 N17 Co2 122.5(5) . 10_666
C22 N17 Co2 129.9(6) . 10_666
C16 N14 C18 107.1(7) . .
C16 N14 C19 123.9(7) . .
C18 N14 C19 128.9(8) . .
C22 C21 N16 104.1(7) . .
C10 N8 C5 112.6(7) . .
C6 N4 C5 113.4(7) . .
C2 N3 C5 125.5(7) . .
C2 N3 C4 106.2(7) . .
C5 N3 C4 128.0(7) . .
C20 N18 C24 113.0(8) . .
N18 C20 N15 127.1(8) . .
N18 C20 N16 115.9(7) . .
N15 C20 N16 117.0(7) . .
N12 C15 S3 178.4(11) . .
C20 N15 C19 113.6(7) . .
N4 C6 N7 126.3(8) . .
N4 C6 N5 116.4(8) . .
N7 C6 N5 117.3(9) . .
C24 N21 C19 111.5(7) . .
N15 C19 N21 126.8(8) . .
N15 C19 N14 117.5(8) . .
N21 C19 N14 115.7(8) . .
N4 C5 N8 126.9(9) . .
N4 C5 N3 117.5(8) . .
N8 C5 N3 115.6(8) . .
N11 C14 S2 176.4(8) . .
C10 N7 C6 113.1(7) . .
C14 N11 Co2 155.0(6) . .
N2 C2 N3 113.2(8) . .
C2 N2 C3 103.9(8) . .
C2 N2 Co1 127.2(6) . .
C3 N2 Co1 128.8(6) . .
N7 C10 N8 127.5(8) . .
N7 C10 N9 118.6(8) . .
N8 C10 N9 113.9(7) . .
N10 C13 N9 111.2(7) . .
C13 N10 C12 105.5(7) . .
C13 N10 Co2 124.7(6) . .
C12 N10 Co2 129.6(7) . .
C3 C4 N3 104.6(8) . .
C17 C18 N14 105.1(8) . .
C25 N20 C26 105.9(8) . .
C25 N20 Co1 123.9(7) . 14
C26 N20 Co1 129.6(7) . 14
C9 N6 C8 106.5(7) . .
C9 N6 Co2 126.8(6) . 12_666
C8 N6 Co2 125.7(5) . 12_666
C25 N19 C27 109.1(7) . .
C25 N19 C24 124.1(8) . .
C27 N19 C24 126.8(8) . .
N13 C16 N14 111.5(7) . .
N17 C23 N16 110.8(7) . .
C15 N12 Co2 161.5(7) . .
N18 C24 N21 127.6(9) . .
N18 C24 N19 116.4(8) . .
N21 C24 N19 115.9(8) . .
C12 C11 N9 105.1(9) . .
N6 C9 N5 110.7(7) . .
C1 N1 Co1 143.5(9) . .
C21 C22 N17 110.9(7) . .
C8 C7 N5 104.6(8) . .
N6 C8 C7 110.6(8) . .
N20 C25 N19 109.8(8) . .
N1 C1 S1 175.0(13) . .
C26 C27 N19 104.0(9) . .
C18 C17 N13 112.0(7) . .
C11 C12 N10 110.5(9) . .
C27 C26 N20 111.1(9) . .
C4 C3 N2 112.0(8) . .

loop_
_geom_bond_atom_site_label_1
_geom_bond_atom_site_label_2
_geom_bond_distance
_geom_bond_site_symmetry_2
Co1 N1 2.070(9) 3_565
Co1 N1 2.070(9) .
Co1 N20 2.111(7) 16
Co1 N20 2.111(8) 14_565
Co1 N2 2.139(7) .
Co1 N2 2.139(7) 3_565
Co2 N13 2.118(7) .
Co2 N6 2.128(7) 10_566
Co2 N11 2.121(7) .
Co2 N12 2.129(7) .
Co2 N17 2.137(6) 12_656
Co2 N10 2.141(7) .
S3 C15 1.630(10) .
S2 C14 1.615(10) .
N5 C9 1.343(10) .
N5 C6 1.377(10) .
N5 C7 1.392(11) .
S1 C1 1.718(17) .
N13 C16 1.295(10) .
N13 C17 1.380(10) .
N9 C10 1.364(10) .
N9 C11 1.360(12) .
N9 C13 1.398(10) .
N16 C23 1.342(9) .
N16 C20 1.374(10) .
N16 C21 1.389(10) .
N17 C23 1.303(10) .
N17 C22 1.373(10) .
N17 Co2 2.137(6) 10_666
N14 C16 1.350(10) .
N14 C18 1.376(10) .
N14 C19 1.391(10) .
C21 C22 1.349(12) .
N8 C10 1.315(10) .
N8 C5 1.336(10) .
N4 C6 1.306(11) .
N4 C5 1.320(10) .
N3 C2 1.356(10) .
N3 C5 1.377(11) .
N3 C4 1.394(10) .
N18 C20 1.315(10) .
N18 C24 1.314(11) .
C20 N15 1.309(10) .
C15 N12 1.133(10) .
N15 C19 1.320(10) .
C6 N7 1.348(11) .
N21 C24 1.334(11) .
N21 C19 1.336(10) .
C14 N11 1.160(10) .
N7 C10 1.308(9) .
C2 N2 1.277(10) .
N2 C3 1.396(11) .
C13 N10 1.271(10) .
N10 C12 1.411(12) .
C4 C3 1.321(12) .
C18 C17 1.312(11) .
N20 C25 1.291(11) .
N20 C26 1.414(13) .
N20 Co1 2.111(7) 14
N6 C9 1.319(9) .
N6 C8 1.353(10) .
N6 Co2 2.128(7) 12_666
N19 C25 1.367(10) .
N19 C27 1.391(12) .
N19 C24 1.412(11) .
C11 C12 1.354(14) .
N1 C1 1.132(14) .
C7 C8 1.360(12) .
C27 C26 1.329(13) .

loop_
_platon_squeeze_void_nr
_platon_squeeze_void_average_x
_platon_squeeze_void_average_y
_platon_squeeze_void_average_z
_platon_squeeze_void_volume
_platon_squeeze_void_count_electrons
1 0.000 0.250 0.125 471.3 5.1
2 0.000 0.750 0.375 556.0 10.9
3 0.000 0.250 0.625 555.9 11.7
4 0.000 0.750 0.875 471.2 5.5
5 0.054 0.408 0.375 8.3 0.2
6 0.054 0.908 0.625 8.3 0.3
7 0.158 0.696 0.125 8.3 0.5
8 0.158 0.196 0.875 8.3 0.4
9 0.500 0.750 0.125 555.9 11.8
10 0.500 0.250 0.875 556.0 10.9
11 0.500 0.250 0.375 471.2 5.6
12 0.500 0.750 0.625 471.3 5.1
13 0.342 0.804 0.375 8.3 0.5
14 0.342 0.304 0.625 8.3 0.4
15 0.446 0.092 0.125 8.3 0.7
16 0.446 0.592 0.875 8.3 0.5
17 0.554 0.408 0.125 8.3 0.3
18 0.554 0.908 0.875 8.3 0.2
19 0.658 0.696 0.375 8.3 0.4
20 0.658 0.196 0.625 8.3 0.5
21 0.842 0.804 0.125 8.3 0.4
22 0.842 0.304 0.875 8.3 0.5
23 0.946 0.092 0.375 8.3 0.5
24 0.946 0.592 0.625 8.3 0.7
